data_7047327
loop_
_publ_author_name
'Yue, Zenghui'
'Lin, Jian'
'Silver, Mark Andrew'
'Han, Ling'
'Li, Xiaoyun'
'Zhou, Jing'
'Guo, Xiaojing'
'Bao, Hong-liang'
'Huang, Yuying'
'Wang, Jian-Qiang'

_publ_section_title
;
 Anionic Uranyl Oxyfluorides as a Bifunctional Platform for Highly
 Selective Ion-Exchange and Photocatalytic Degradation of Organic Dyes
;
_journal_name_full 'Dalton Transactions'
_journal_paper_doi 10.1039/C8DT02309C
_journal_year 2018
_chemical_formula_moiety C4H12F5NO4U2
_chemical_formula_sum 'C4 H12 F5 N O4 U2'
_chemical_formula_weight 709.21
_chemical_melting_point ?
_chemical_name_common 'Tetramethylammonium uranyl oxyfluoride'
_space_group_crystal_system tetragonal
_space_group_IT_number 141
_space_group_name_Hall '-I 4bd 2'
_space_group_name_H-M_alt 'I 41/a m d'
_symmetry_space_group_name_Hall '-I 4bd 2'
_symmetry_space_group_name_H-M 'I 41/a m d :2'
_atom_sites_solution_hydrogens geom
_audit_creation_method SHELXL-2014/7
_audit_update_record
;
2018-08-08 deposited with the CCDC.
2018-08-21 downloaded from the CCDC.
;
_cell_angle_alpha 90
_cell_angle_beta 90
_cell_angle_gamma 90
_cell_formula_units_Z 4
_cell_length_a 7.2721(10)
_cell_length_b 7.2721(10)
_cell_length_c 23.668(4)
_cell_measurement_reflns_used 2832
_cell_measurement_temperature 173(2)
_cell_measurement_theta_max 27.468
_cell_measurement_theta_min 2.930
_cell_volume 1251.6(3)
_computing_cell_refinement 'Bruker SAINT'
_computing_data_collection 'Bruker APEX2'
_computing_data_reduction 'Bruker SAINT'
_computing_molecular_graphics 'Bruker SHELXTL'
_computing_publication_material 'Bruker SHELXTL'
_computing_structure_refinement 'SHELXL-2014/7 (Sheldrick, 2014)'
_diffrn_ambient_temperature 173(2)
_diffrn_measured_fraction_theta_full 0.952
_diffrn_measured_fraction_theta_max 0.962
_diffrn_measurement_device_type 'Bruker APEX-II'
_diffrn_measurement_method '0.5 wide w/ exposures'
_diffrn_radiation_type MoK\a
_diffrn_radiation_wavelength 0.71073
_diffrn_reflns_av_R_equivalents 0.0952
_diffrn_reflns_av_unetI/netI 0.0567
_diffrn_reflns_Laue_measured_fraction_full 0.952
_diffrn_reflns_Laue_measured_fraction_max 0.962
_diffrn_reflns_limit_h_max 9
_diffrn_reflns_limit_h_min -8
_diffrn_reflns_limit_k_max 9
_diffrn_reflns_limit_k_min -7
_diffrn_reflns_limit_l_max 30
_diffrn_reflns_limit_l_min -30
_diffrn_reflns_number 2832
_diffrn_reflns_point_group_measured_fraction_full 0.952
_diffrn_reflns_point_group_measured_fraction_max 0.962
_diffrn_reflns_theta_full 25.242
_diffrn_reflns_theta_max 27.468
_diffrn_reflns_theta_min 2.930
_diffrn_source 'Turbo X-ray Source'
_exptl_absorpt_coefficient_mu 25.905
_exptl_absorpt_correction_T_max 0.460
_exptl_absorpt_correction_T_min 0.000
_exptl_absorpt_correction_type multi-scan
_exptl_absorpt_process_details SHELTXPREP
_exptl_crystal_colour Yellow
_exptl_crystal_density_diffrn 3.764
_exptl_crystal_density_meas ?
_exptl_crystal_density_method 'Not measured'
_exptl_crystal_description Plate
_exptl_crystal_F_000 1216
_exptl_crystal_size_max 0.420
_exptl_crystal_size_mid 0.420
_exptl_crystal_size_min 0.030
_refine_diff_density_max 1.793
_refine_diff_density_min -1.557
_refine_diff_density_rms 0.403
_refine_ls_extinction_method none
_refine_ls_goodness_of_fit_ref 1.086
_refine_ls_hydrogen_treatment constr
_refine_ls_matrix_type full
_refine_ls_number_parameters 27
_refine_ls_number_reflns 407
_refine_ls_number_restraints 0
_refine_ls_restrained_S_all 1.086
_refine_ls_R_factor_all 0.0404
_refine_ls_R_factor_gt 0.0302
_refine_ls_shift/su_max 0.001
_refine_ls_shift/su_mean 0.000
_refine_ls_structure_factor_coef Fsqd
_refine_ls_weighting_details 'w=1/[\s^2^(Fo^2^)+(0.0268P)^2^] where P=(Fo^2^+2Fc^2^)/3'
_refine_ls_weighting_scheme calc
_refine_ls_wR_factor_gt 0.0661
_refine_ls_wR_factor_ref 0.0697
_reflns_Friedel_coverage 0.000
_reflns_number_gt 327
_reflns_number_total 407
_reflns_threshold_expression 'I > 2\s(I)'
_cod_data_source_file c8dt02309c2.cif
_cod_data_source_block MeUF
_cod_depositor_comments
;
The following automatic conversions were performed:

'_chemical_melting_point' value 'N/A' was changed to '?' - the value
is undefined or not given.

'_exptl_crystal_density_meas' value 'Not measured' was changed to '?'
- the value is perceived as not measured.

Automatic conversion script
Id: cif_fix_values 4973 2017-02-22 13:04:09Z antanas 
;
_cod_original_cell_volume 1251.6(4)
_cod_database_code 7047327
_shelx_shelxl_version_number 2014/7
_shelx_space_group_comment
;
The symmetry employed for this shelxl refinement is uniquely defined
by the following loop, which should always be used as a source of
symmetry information in preference to the above space-group names.
They are only intended as comments.
;

loop_
_space_group_symop_operation_xyz
'x, y, z'
'-x+1/2, -y, z+1/2'
'-y+1/4, x+3/4, z+1/4'
'y+1/4, -x+1/4, z+3/4'
'-x+1/2, y, -z+1/2'
'x, -y, -z'
'y+1/4, x+3/4, -z+1/4'
'-y+1/4, -x+1/4, -z+3/4'
'x+1/2, y+1/2, z+1/2'
'-x+1, -y+1/2, z+1'
'-y+3/4, x+5/4, z+3/4'
'y+3/4, -x+3/4, z+5/4'
'-x+1, y+1/2, -z+1'
'x+1/2, -y+1/2, -z+1/2'
'y+3/4, x+5/4, -z+3/4'
'-y+3/4, -x+3/4, -z+5/4'
'-x, -y, -z'
'x-1/2, y, -z-1/2'
'y-1/4, -x-3/4, -z-1/4'
'-y-1/4, x-1/4, -z-3/4'
'x-1/2, -y, z-1/2'
'-x, y, z'
'-y-1/4, -x-3/4, z-1/4'
'y-1/4, x-1/4, z-3/4'
'-x+1/2, -y+1/2, -z+1/2'
'x, y+1/2, -z'
'y+1/4, -x-1/4, -z+1/4'
'-y+1/4, x+1/4, -z-1/4'
'x, -y+1/2, z'
'-x+1/2, y+1/2, z+1/2'
'-y+1/4, -x-1/4, z+1/4'
'y+1/4, x+1/4, z-1/4'

loop_
_atom_site_label
_atom_site_type_symbol
_atom_site_fract_x
_atom_site_fract_y
_atom_site_fract_z
_atom_site_U_iso_or_equiv
_atom_site_adp_type
_atom_site_occupancy
_atom_site_site_symmetry_order
_atom_site_calc_flag
_atom_site_refinement_flags_posn
_atom_site_refinement_flags_adp
_atom_site_refinement_flags_occupancy
U1 U 1.0000 0.2500 0.77865(2) 0.0120(2) Uani 1 4 d S T P
F1 F 1.0000 0.2500 0.8750 0.023(3) Uani 1 8 d S T P
F2 F 0.8108(7) 0.2500 0.6988(3) 0.0206(14) Uani 1 2 d S T P
O1 O 1.0000 0.4917(11) 0.7779(3) 0.0230(18) Uani 1 2 d S T P
N1 N 1.0000 0.7500 0.6250 0.022(4) Uani 1 8 d S T P
C1 C 1.0000 0.9163(18) 0.5883(8) 0.046(4) Uani 1 2 d S T P
H1A H 0.8925 0.9155 0.5648 0.070 Uiso 0.5 1 calc R U P
H1B H 0.9995 1.0247 0.6115 0.070 Uiso 1 2 calc R U P
H1C H 1.1081 0.9161 0.5650 0.070 Uiso 0.5 1 calc R U P

loop_
_atom_site_aniso_label
_atom_site_aniso_U_11
_atom_site_aniso_U_22
_atom_site_aniso_U_33
_atom_site_aniso_U_23
_atom_site_aniso_U_13
_atom_site_aniso_U_12
U1 0.0079(3) 0.0174(3) 0.0108(3) 0.000 0.000 0.000
F1 0.028(4) 0.028(4) 0.013(7) 0.000 0.000 0.000
F2 0.009(3) 0.043(4) 0.010(3) 0.000 0.001(3) 0.000
O1 0.026(4) 0.021(3) 0.022(5) 0.005(4) 0.000 0.000
N1 0.020(5) 0.020(5) 0.025(12) 0.000 0.000 0.000
C1 0.052(8) 0.026(7) 0.062(12) 0.007(8) 0.000 0.000

loop_
_atom_type_symbol
_atom_type_description
_atom_type_scat_dispersion_real
_atom_type_scat_dispersion_imag
_atom_type_scat_source
C C 0.0033 0.0016 'International Tables Vol C Tables 4.2.6.8 and 6.1.1.4'
N N 0.0061 0.0033 'International Tables Vol C Tables 4.2.6.8 and 6.1.1.4'
O O 0.0106 0.0060 'International Tables Vol C Tables 4.2.6.8 and 6.1.1.4'
F F 0.0171 0.0103 'International Tables Vol C Tables 4.2.6.8 and 6.1.1.4'
U U -9.6767 9.6646 'International Tables Vol C Tables 4.2.6.8 and 6.1.1.4'
H H 0.0000 0.0000 'International Tables Vol C Tables 4.2.6.8 and 6.1.1.4'

loop_
_geom_angle_atom_site_label_1
_geom_angle_atom_site_label_2
_geom_angle_atom_site_label_3
_geom_angle
_geom_angle_site_symmetry_1
_geom_angle_site_symmetry_3
O1 U1 O1 178.9(5) 10_654 .
O1 U1 F1 90.6(3) 10_654 .
O1 U1 F1 90.6(3) . .
O1 U1 F2 90.13(6) 10_654 18_657
O1 U1 F2 90.13(6) . 18_657
F1 U1 F2 76.73(16) . 18_657
O1 U1 F2 90.13(6) 10_654 25_656
O1 U1 F2 90.13(6) . 25_656
F1 U1 F2 76.73(16) . 25_656
F2 U1 F2 153.5(3) 18_657 25_656
O1 U1 F2 89.5(2) 10_654 10_654
O1 U1 F2 89.5(2) . 10_654
F1 U1 F2 143.94(15) . 10_654
F2 U1 F2 67.2(3) 18_657 10_654
F2 U1 F2 139.34(15) 25_656 10_654
O1 U1 F2 89.5(2) 10_654 .
O1 U1 F2 89.5(2) . .
F1 U1 F2 143.94(15) . .
F2 U1 F2 139.33(15) 18_657 .
F2 U1 F2 67.2(3) 25_656 .
F2 U1 F2 72.1(3) 10_654 .
U1 F1 U1 180.0 19_677 .
U1 F2 U1 112.8(3) 25_656 .
C1 N1 C1 109.9(7) . 27_576
C1 N1 C1 108.7(14) . 10_664
C1 N1 C1 109.9(7) 27_576 10_664
C1 N1 C1 109.9(7) . 20_757
C1 N1 C1 108.6(14) 27_576 20_757
C1 N1 C1 109.9(7) 10_664 20_757
N1 C1 H1A 109.5 . .
N1 C1 H1B 109.5 . .
H1A C1 H1B 109.5 . .
N1 C1 H1C 109.5 . .
H1A C1 H1C 109.5 . .
H1B C1 H1C 109.5 . .

loop_
_geom_bond_atom_site_label_1
_geom_bond_atom_site_label_2
_geom_bond_distance
_geom_bond_site_symmetry_2
U1 O1 1.757(8) 10_654
U1 O1 1.757(8) .
U1 F1 2.2805(7) .
U1 F2 2.322(6) 18_657
U1 F2 2.322(6) 25_656
U1 F2 2.337(6) 10_654
U1 F2 2.337(6) .
F1 U1 2.2804(7) 19_677
F2 U1 2.322(5) 25_656
N1 C1 1.489(15) .
N1 C1 1.489(15) 27_576
N1 C1 1.489(15) 10_664
N1 C1 1.489(15) 20_757
C1 H1A 0.9600 .
C1 H1B 0.9600 .
C1 H1C 0.9600 .
